data_7033494
loop_
_publ_author_name
'Dolganov, Alexander V.'
'Belov, Alexander S.'
'Novikov, Valentin V.'
'Vologzhanina, Anna V.'
'Romanenko, Galina V.'
'Budnikova, Yulia G.'
'Zelinskii, Genrikh E.'
'Buzin, Michail I.'
'Voloshin, Yan Z.'

_publ_section_title
;
 First iron and cobalt(ii) hexabromoclathrochelates: structural, magnetic,
 redox, and electrocatalytic behavior.
;
_journal_issue 5
_journal_name_full 'Dalton transactions (Cambridge, England : 2003)'
_journal_page_first 2476
_journal_page_last 2487
_journal_paper_doi 10.1039/c4dt03082f
_journal_volume 44
_journal_year 2015
_chemical_formula_moiety 'C14 H18 B2 Br6 Fe N6 O6'
_chemical_formula_sum 'C14 H18 B2 Br6 Fe N6 O6'
_chemical_formula_weight 923.27
_chemical_name_systematic
;
 ?
;
_space_group_crystal_system monoclinic
_space_group_IT_number 11
_space_group_name_Hall '-P 2yb'
_space_group_name_H-M_alt 'P 1 21/m 1'
_symmetry_space_group_name_Hall '-P 2yb'
_symmetry_space_group_name_H-M 'P 1 21/m 1'
_atom_sites_solution_hydrogens geom
_audit_creation_date 2014-11-10
_audit_creation_method
;
Olex2 1.2
(compiled 2014.09.19 svn.r3010 for OlexSys, GUI svn.r4874)
;
_audit_update_record
;
2014-11-10 deposited with the CCDC.
2014-12-15 downloaded from the CCDC.
;
_cell_angle_alpha 90
_cell_angle_beta 119.392(3)
_cell_angle_gamma 90
_cell_formula_units_Z 2
_cell_length_a 8.1967(17)
_cell_length_b 24.248(5)
_cell_length_c 8.1999(18)
_cell_measurement_reflns_used 2222
_cell_measurement_temperature 260
_cell_measurement_theta_max 27.40
_cell_measurement_theta_min 2.85
_cell_volume 1420.0(5)
_computing_data_collection 'Apex II'
_computing_molecular_graphics 'Olex2 (Dolomanov et al., 2009)'
_computing_publication_material 'Olex2 (Dolomanov et al., 2009)'
_computing_structure_refinement 'XL (Sheldrick, 2008)'
_diffrn_ambient_temperature 260
_diffrn_detector_area_resol_mean 8
_diffrn_measured_fraction_theta_full 0.998
_diffrn_measured_fraction_theta_max 0.976
_diffrn_measurement_device_type apex
_diffrn_measurement_method '\w and \f scans'
_diffrn_radiation_monochromator graphite
_diffrn_radiation_type MoK\a
_diffrn_radiation_wavelength 0.71073
_diffrn_reflns_av_R_equivalents 0.1126
_diffrn_reflns_av_unetI/netI 0.1147
_diffrn_reflns_Laue_measured_fraction_full 0.998
_diffrn_reflns_Laue_measured_fraction_max 0.976
_diffrn_reflns_limit_h_max 10
_diffrn_reflns_limit_h_min -10
_diffrn_reflns_limit_k_max 32
_diffrn_reflns_limit_k_min -32
_diffrn_reflns_limit_l_max 10
_diffrn_reflns_limit_l_min -10
_diffrn_reflns_number 12344
_diffrn_reflns_point_group_measured_fraction_full 0.998
_diffrn_reflns_point_group_measured_fraction_max 0.976
_diffrn_reflns_theta_full 26.000
_diffrn_reflns_theta_max 28.659
_diffrn_reflns_theta_min 2.520
_diffrn_source 'sealed tube'
_exptl_absorpt_coefficient_mu 9.013
_exptl_absorpt_correction_T_max 0.746
_exptl_absorpt_correction_T_min 0.119
_exptl_absorpt_correction_type multi-scan
_exptl_absorpt_process_details 'SADABS (Sheldrick, 1998)'
_exptl_crystal_colour red
_exptl_crystal_colour_primary red
_exptl_crystal_density_diffrn 2.159
_exptl_crystal_description plate
_exptl_crystal_F_000 876
_exptl_crystal_size_max 0.26
_exptl_crystal_size_mid 0.25
_exptl_crystal_size_min 0.03
_refine_diff_density_max 1.050
_refine_diff_density_min -0.957
_refine_diff_density_rms 0.165
_refine_ls_extinction_method none
_refine_ls_goodness_of_fit_ref 0.983
_refine_ls_hydrogen_treatment constr
_refine_ls_matrix_type full
_refine_ls_number_parameters 156
_refine_ls_number_reflns 3613
_refine_ls_number_restraints 3
_refine_ls_restrained_S_all 0.983
_refine_ls_R_factor_all 0.1340
_refine_ls_R_factor_gt 0.0579
_refine_ls_shift/su_max 0.000
_refine_ls_shift/su_mean 0.000
_refine_ls_structure_factor_coef Fsqd
_refine_ls_weighting_details 'w=1/[\s^2^(Fo^2^)+(0.0600P)^2^] where P=(Fo^2^+2Fc^2^)/3'
_refine_ls_weighting_scheme calc
_refine_ls_wR_factor_gt 0.1269
_refine_ls_wR_factor_ref 0.1507
_reflns_Friedel_coverage 0.000
_reflns_number_gt 1926
_reflns_number_total 3613
_reflns_threshold_expression 'I > 2\s(I)'
_cod_data_source_file c4dt03082f2.cif
_cod_data_source_block 260
_cod_depositor_comments 'Adding full bibliography for 7033492--7033506.cif.'
_cod_database_code 7033494
_shelxl_version_number 2014-3
_shelx_space_group_comment
;
The symmetry employed for this shelxl refinement is uniquely defined
by the following loop, which should always be used as a source of
symmetry information in preference to the above space-group names.
They are only intended as comments.
;
_olex2_refinement_description
;
1. Fixed Uiso
 At 1.2 times of:
  All C(H,H) groups, All C(H,H,H,H) groups
 At 1.5 times of:
  All C(H,H,H) groups
2. Uiso/Uaniso restraints and constraints
N1 \\sim N1A: within 1.7A with sigma of 0.04 and sigma for terminal atoms of
0.08
N2 \\sim N2A: within 1.7A with sigma of 0.04 and sigma for terminal atoms of
0.08
N3 \\sim N3A: within 1.7A with sigma of 0.04 and sigma for terminal atoms of
0.08
: with sigma of 0.008 and sigma for terminal atoms of 0.008
3. Others
 Fixed Sof: N1(0.5) N2(0.5) N3(0.5) H4BC(0.5) H4BD(0.5) H4AA(0.5) H4AB(0.5)
 O1A(0.5) O2A(0.5) O3A(0.5) O1B(0.5) O2B(0.5) O3B(0.5) C5B(0.5) H5BA(0.5)
 H5BB(0.5) C5A(0.5) H5AA(0.5) H5AB(0.5) C7A(0.5) H7AA(0.5) H7AB(0.5) H7AC(0.5)
 C7B(0.5) H7BA(0.5) H7BB(0.5) H7BC(0.5) C6A(0.5) H6AA(0.5) H6AB(0.5) C6B(0.5)
 H6BA(0.5) H6BB(0.5) N1A(0.5) N2A(0.5) N3A(0.5)
 Fixed Uiso: C7A(0.09) C7B(0.09) C6A(0.08) C6B(0.08)
4.a Secondary CH2 refined with riding coordinates:
 C4(H4BC,H4BD), C4(H4AA,H4AB), C5B(H5BA,H5BB), C5A(H5AA,H5AB), C6A(H6AA,H6AB),
 C6B(H6BA,H6BB)
4.b Idealised Me refined as rotating group:
 C7A(H7AA,H7AB,H7AC), C7B(H7BA,H7BB,H7BC)
;

loop_
_space_group_symop_operation_xyz
'x, y, z'
'-x, y+1/2, -z'
'-x, -y, -z'
'x, -y-1/2, z'

loop_
_atom_site_label
_atom_site_type_symbol
_atom_site_fract_x
_atom_site_fract_y
_atom_site_fract_z
_atom_site_U_iso_or_equiv
_atom_site_adp_type
_atom_site_occupancy
_atom_site_site_symmetry_order
_atom_site_calc_flag
_atom_site_refinement_flags_posn
_atom_site_refinement_flags_adp
_atom_site_refinement_flags_occupancy
_atom_site_disorder_assembly
_atom_site_disorder_group
Fe1 Fe 0.3364(2) -0.2500 -0.16384(19) 0.0196(3) Uani 1 2 d S T P . .
Br1 Br -0.16923(13) -0.17726(4) -0.66935(12) 0.0427(3) Uani 1 1 d . . . . .
Br3 Br 0.85017(14) -0.17758(5) -0.15819(16) 0.0506(3) Uani 1 1 d . . . . .
Br2 Br 0.34175(17) -0.17758(5) 0.35033(12) 0.0507(3) Uani 1 1 d . . . . .
B1 B 0.3330(13) -0.1244(4) -0.1658(13) 0.033(2) Uani 1 1 d . . . . .
N1 N 0.1371(18) -0.2001(7) -0.3219(18) 0.020(3) Uiso 0.5 1 d . . . A 2
N2 N 0.293(2) -0.2024(6) -0.0017(17) 0.019(3) Uiso 0.5 1 d . U . A 1
N3 N 0.4993(18) -0.2029(6) -0.2057(19) 0.021(3) Uiso 0.5 1 d . . . A 2
C2 C 0.3373(12) -0.2206(4) 0.1645(9) 0.034(2) Uani 1 1 d . . . . .
C1 C 0.0160(10) -0.2199(3) -0.4826(9) 0.0267(19) Uani 1 1 d . . . . .
C3 C 0.6643(10) -0.2207(4) -0.1611(10) 0.028(2) Uani 1 1 d . . . . .
C4 C 0.3322(14) -0.0595(3) -0.1680(13) 0.045(2) Uani 1 1 d . . . . .
H4BC H 0.3498 -0.0462 -0.2698 0.054 Uiso 0.5 1 calc R . . B 2
H4BD H 0.4335 -0.0455 -0.0513 0.054 Uiso 0.5 1 calc R . . B 2
H4AA H 0.4478 -0.0456 -0.0649 0.054 Uiso 0.5 1 calc R . . C 1
H4AB H 0.2286 -0.0458 -0.1540 0.054 Uiso 0.5 1 calc R . . C 1
O1A O 0.1988(15) -0.1454(5) -0.3520(14) 0.024(3) Uani 0.5 1 d . . . A 1
O2A O 0.2734(15) -0.1478(5) -0.0237(13) 0.025(2) Uiso 0.5 1 d . . . A 1
O3A O 0.5257(15) -0.1443(5) -0.1007(15) 0.033(3) Uiso 0.5 1 d . . . A 1
O1B O 0.1453(16) -0.1454(6) -0.2978(16) 0.028(3) Uiso 0.5 1 d . . . A 2
O2B O 0.4009(16) -0.1451(5) 0.0264(14) 0.029(3) Uiso 0.5 1 d . . . A 2
O3B O 0.4768(14) -0.1469(5) -0.2271(14) 0.027(2) Uiso 0.5 1 d . . . A 2
C5B C 0.130(3) -0.0380(11) -0.196(3) 0.064(6) Uiso 0.5 1 d . . . D 2
H5BA H 0.0310 -0.0525 -0.3131 0.077 Uiso 0.5 1 calc R . . D 2
H5BB H 0.1123 -0.0536 -0.0962 0.077 Uiso 0.5 1 calc R . . D 2
C5A C 0.311(3) -0.0384(10) -0.369(3) 0.062(6) Uiso 0.5 1 d . . . D 1
H5AA H 0.4148 -0.0528 -0.3811 0.075 Uiso 0.5 1 calc R . . D 1
H5AB H 0.1965 -0.0537 -0.4704 0.075 Uiso 0.5 1 calc R . . D 1
C7A C 0.272(4) 0.0391(13) -0.581(3) 0.090 Uiso 0.5 1 d . . . D 1
H7AA H 0.2034 0.0104 -0.6691 0.135 Uiso 0.5 1 calc GR . . D 1
H7AB H 0.3906 0.0442 -0.5773 0.135 Uiso 0.5 1 calc GR . . D 1
H7AC H 0.2022 0.0728 -0.6197 0.135 Uiso 0.5 1 calc GR . . D 1
C7B C -0.077(3) 0.0393(13) -0.222(4) 0.090 Uiso 0.5 1 d . . . D 2
H7BA H -0.1431 0.0593 -0.3369 0.135 Uiso 0.5 1 calc GR . . D 2
H7BB H -0.0584 0.0626 -0.1193 0.135 Uiso 0.5 1 calc GR . . D 2
H7BC H -0.1483 0.0074 -0.2252 0.135 Uiso 0.5 1 calc GR . . D 2
C6A C 0.306(4) 0.0232(11) -0.391(3) 0.080 Uiso 0.5 1 d . . . D 1
H6AA H 0.2066 0.0383 -0.3718 0.096 Uiso 0.5 1 calc R . . D 1
H6AB H 0.4235 0.0387 -0.2964 0.096 Uiso 0.5 1 calc R . . D 1
C6B C 0.107(3) 0.0215(12) -0.196(4) 0.080 Uiso 0.5 1 d . . . D 2
H6BA H 0.1237 0.0374 -0.2947 0.096 Uiso 0.5 1 calc R . . D 2
H6BB H 0.2041 0.0362 -0.0777 0.096 Uiso 0.5 1 calc R . . D 2
N1A N 0.1769(19) -0.2005(7) -0.3598(17) 0.019(3) Uiso 0.5 1 d . . . A 1
N2A N 0.380(2) -0.1987(6) 0.0356(17) 0.021(3) Uiso 0.5 1 d . . . A 2
N3A N 0.5332(19) -0.1985(6) -0.1226(19) 0.025(3) Uiso 0.5 1 d . . . A 1

loop_
_atom_site_aniso_label
_atom_site_aniso_U_11
_atom_site_aniso_U_22
_atom_site_aniso_U_33
_atom_site_aniso_U_23
_atom_site_aniso_U_13
_atom_site_aniso_U_12
Fe1 0.0134(7) 0.0335(9) 0.0106(6) 0.000 0.0048(6) 0.000
Br1 0.0303(5) 0.0522(6) 0.0277(4) 0.0077(5) 0.0004(4) 0.0070(5)
Br3 0.0308(5) 0.0591(7) 0.0704(6) 0.0101(6) 0.0313(5) -0.0044(5)
Br2 0.0737(7) 0.0590(7) 0.0283(4) -0.0037(5) 0.0319(5) 0.0098(6)
B1 0.014(4) 0.054(7) 0.023(4) -0.006(5) 0.004(4) -0.003(5)
C2 0.043(5) 0.049(6) 0.017(4) -0.002(4) 0.020(4) 0.005(4)
C1 0.015(4) 0.039(5) 0.016(3) -0.004(3) -0.001(3) -0.004(3)
C3 0.016(4) 0.039(5) 0.034(4) 0.011(4) 0.016(4) 0.002(3)
C4 0.046(6) 0.026(5) 0.047(5) -0.002(5) 0.010(5) 0.004(5)
O1A 0.018(6) 0.026(7) 0.017(5) 0.000(5) 0.000(5) -0.009(5)

loop_
_atom_type_symbol
_atom_type_description
_atom_type_scat_dispersion_real
_atom_type_scat_dispersion_imag
_atom_type_scat_source
C C 0.0033 0.0016 'International Tables Vol C Tables 4.2.6.8 and 6.1.1.4'
H H 0.0000 0.0000 'International Tables Vol C Tables 4.2.6.8 and 6.1.1.4'
B B 0.0013 0.0007 'International Tables Vol C Tables 4.2.6.8 and 6.1.1.4'
N N 0.0061 0.0033 'International Tables Vol C Tables 4.2.6.8 and 6.1.1.4'
O O 0.0106 0.0060 'International Tables Vol C Tables 4.2.6.8 and 6.1.1.4'
Fe Fe 0.3463 0.8444 'International Tables Vol C Tables 4.2.6.8 and 6.1.1.4'
Br Br -0.2901 2.4595 'International Tables Vol C Tables 4.2.6.8 and 6.1.1.4'

loop_
_geom_angle_atom_site_label_1
_geom_angle_atom_site_label_2
_geom_angle_atom_site_label_3
_geom_angle
_geom_angle_site_symmetry_1
_geom_angle_site_symmetry_3
N1 Fe1 N1 77.5(9) . 4
N1 Fe1 N2A 84.8(6) . .
N1 Fe1 N2A 135.2(6) 4 .
N1 Fe1 N2A 84.8(6) 4 4
N1 Fe1 N2A 135.2(6) . 4
N2 Fe1 N2 73.8(8) . 4
N2 Fe1 N3A 133.5(6) 4 .
N2 Fe1 N3A 133.5(6) . 4
N2 Fe1 N3A 85.1(6) . .
N2 Fe1 N3A 85.1(6) 4 4
N3 Fe1 N1 86.6(6) . .
N3 Fe1 N1 133.5(6) 4 .
N3 Fe1 N1 133.5(6) . 4
N3 Fe1 N1 86.6(6) 4 4
N3 Fe1 N3 73.4(9) . 4
N3 Fe1 N2A 85.0(6) . .
N3 Fe1 N2A 132.7(6) 4 .
N3 Fe1 N2A 85.0(6) 4 4
N3 Fe1 N2A 132.7(6) . 4
N1A Fe1 N2 85.6(6) 4 4
N1A Fe1 N2 132.4(6) . 4
N1A Fe1 N2 85.6(6) . .
N1A Fe1 N2 132.4(6) 4 .
N1A Fe1 N1A 77.5(9) . 4
N1A Fe1 N3A 135.9(6) 4 .
N1A Fe1 N3A 135.9(6) . 4
N1A Fe1 N3A 84.8(6) . .
N1A Fe1 N3A 84.8(6) 4 4
N2A Fe1 N2A 79.6(8) . 4
N3A Fe1 N3A 80.4(9) 4 .
C4 B1 O2A 111.6(9) . .
C4 B1 O3B 109.9(9) . .
O1A B1 C4 109.8(8) . .
O1A B1 O2A 107.4(8) . .
O1A B1 O3A 112.6(10) . .
O3A B1 C4 109.2(9) . .
O3A B1 O2A 106.3(8) . .
O1B B1 C4 109.9(9) . .
O1B B1 O2B 112.1(10) . .
O1B B1 O3B 108.6(9) . .
O2B B1 C4 110.5(8) . .
O2B B1 O3B 105.7(8) . .
C1 N1 Fe1 115.1(11) . .
C1 N1 O1B 118.5(12) . .
O1B N1 Fe1 123.8(9) . .
C2 N2 Fe1 118.0(10) . .
C2 N2 O2A 115.5(11) . .
O2A N2 Fe1 123.5(9) . .
C3 N3 Fe1 118.5(10) . .
C3 N3 O3B 115.1(12) . .
O3B N3 Fe1 123.6(10) . .
N2 C2 Br2 123.9(9) . .
N2 C2 C2 109.8(7) . 4
C2 C2 Br2 124.7(3) 4 .
N2A C2 Br2 120.7(8) . .
N2A C2 C2 112.8(7) . 4
N1 C1 Br1 122.9(9) . .
N1 C1 C1 111.8(8) . 4
C1 C1 Br1 123.9(2) 4 .
N1A C1 Br1 123.3(9) . .
N1A C1 C1 111.3(8) . 4
N3 C3 Br3 124.1(9) . .
N3 C3 C3 109.6(8) . 4
C3 C3 Br3 124.7(3) 4 .
N3A C3 Br3 120.8(9) . .
N3A C3 C3 113.1(7) . 4
B1 C4 C5B 108.5(12) . .
B1 C4 C5A 108.6(11) . .
N1A O1A B1 114.2(10) . .
N2 O2A B1 113.4(10) . .
N3A O3A B1 112.7(10) . .
N1 O1B B1 114.2(11) . .
N2A O2B B1 113.9(10) . .
N3 O3B B1 112.0(10) . .
C6B C5B C4 115.9(19) . .
C6A C5A C4 114.2(18) . .
C7A C6A C5A 111(2) . .
C5B C6B C7B 114(2) . .
C1 N1A Fe1 116.2(11) . .
C1 N1A O1A 117.4(12) . .
O1A N1A Fe1 124.2(9) . .
C2 N2A Fe1 112.9(10) . .
O2B N2A Fe1 123.9(9) . .
O2B N2A C2 121.1(11) . .
C3 N3A Fe1 112.8(10) . .
O3A N3A Fe1 124.8(10) . .
O3A N3A C3 120.8(12) . .

loop_
_geom_bond_atom_site_label_1
_geom_bond_atom_site_label_2
_geom_bond_distance
_geom_bond_site_symmetry_2
Fe1 N1 1.932(14) 4
Fe1 N1 1.932(14) .
Fe1 N2 1.921(13) .
Fe1 N2 1.921(13) 4
Fe1 N3 1.912(14) .
Fe1 N3 1.912(14) 4
Fe1 N1A 1.915(14) 4
Fe1 N1A 1.915(14) .
Fe1 N2A 1.943(13) .
Fe1 N2A 1.944(13) 4
Fe1 N3A 1.934(14) .
Fe1 N3A 1.934(14) 4
Br1 C1 1.854(7) .
Br3 C3 1.839(8) .
Br2 C2 1.833(8) .
B1 C4 1.573(12) .
B1 O1A 1.468(13) .
B1 O2A 1.573(15) .
B1 O3A 1.478(15) .
B1 O1B 1.471(15) .
B1 O2B 1.478(14) .
B1 O3B 1.589(15) .
N1 C1 1.292(14) .
N1 O1B 1.34(2) .
N2 C2 1.303(14) .
N2 O2A 1.337(18) .
N3 C3 1.290(15) .
N3 O3B 1.369(18) .
C2 C2 1.424(19) 4
C2 N2A 1.371(15) .
C1 C1 1.458(17) 4
C1 N1A 1.293(15) .
C3 C3 1.420(18) 4
C3 N3A 1.370(16) .
C4 C5B 1.65(2) .
C4 C5A 1.65(2) .
O1A N1A 1.35(2) .
O3A N3A 1.333(19) .
O2B N2A 1.318(18) .
C5B C6B 1.46(3) .
C5A C6A 1.50(3) .
C7A C6A 1.50(3) .
C7B C6B 1.47(3) .

loop_
_geom_torsion_atom_site_label_1
_geom_torsion_atom_site_label_2
_geom_torsion_atom_site_label_3
_geom_torsion_atom_site_label_4
_geom_torsion
_geom_torsion_site_symmetry_1
_geom_torsion_site_symmetry_4
O2A_a N2_a C2 N2A_b -84(2) . .
Fe1 N1 C1 Br1 -171.9(5) . .
Fe1 N1 C1 C1 21.1(11) . 4
Fe1 N1 C1 N1A -73(3) . .
Fe1 N1 O1B B1 12.2(19) . .
Fe1 N2 C2 Br2 169.7(5) . .
Fe1 N2 C2 C2 -24.0(11) . 4
Fe1 N2 C2 N2A 78(2) . .
Fe1 N2 O2A B1 -12.7(16) . .
Fe1 N3 C3 Br3 -170.3(5) . .
Fe1 N3 C3 C3 23.9(11) . 4
Fe1 N3 C3 N3A -79(2) . .
Fe1 N3 O3B B1 13.6(15) . .
Br1 C1 N1A Fe1 173.5(5) . .
Br1 C1 N1A O1A 9.9(18) . .
Br3 C3 N3A Fe1 173.0(5) . .
Br3 C3 N3A O3A 6.8(17) . .
Br2 C2 N2A Fe1 -173.1(5) . .
Br2 C2 N2A O2B -8.9(17) . .
B1 C4 C5B C6B 178.3(18) . .
B1 C4 C5A C6A 179.3(18) . .
B1 O1A N1A Fe1 -11.5(19) . .
B1 O1A N1A C1 150.6(11) . .
B1 O3A N3A Fe1 -17.1(16) . .
B1 O3A N3A C3 147.4(11) . .
B1 O2B N2A Fe1 17.7(17) . .
B1 O2B N2A C2 -144.7(11) . .
N1 C1 N1A Fe1 76(3) . .
N1 C1 N1A O1A -87(3) . .
N2 C2 N2A Fe1 -68(2) . .
N2 C2 N2A O2B 96(2) . .
N3 C3 N3A Fe1 68(2) . .
N3 C3 N3A O3A -99(3) . .
C2 N2 O2A B1 147.2(11) . .
C2 C2 N2A Fe1 21.3(10) 4 .
C2 C2 N2A O2B -174.5(10) 4 .
C1 N1 O1B B1 -148.9(12) . .
C1 C1 N1A Fe1 -19.8(11) 4 .
C1 C1 N1A O1A 176.7(10) 4 .
C3 N3 O3B B1 -147.0(10) . .
C3 C3 N3A Fe1 -19.8(10) 4 .
C3 C3 N3A O3A 174.0(10) 4 .
C4 B1 O1A N1A -174.2(12) . .
C4 B1 O2A N2 -172.8(10) . .
C4 B1 O3A N3A -170.2(10) . .
C4 B1 O1B N1 172.6(12) . .
C4 B1 O2B N2A 170.5(11) . .
C4 B1 O3B N3 172.6(9) . .
C4 C5B C6B C7B 179.7(19) . .
C4 C5A C6A C7A -176.0(19) . .
O1A B1 C4 C5B 68.2(14) . .
O1A B1 C4 C5A -38.6(14) . .
O1A B1 O2A N2 66.9(13) . .
O1A B1 O3A N3A -47.9(14) . .
O1A B1 O1B N1 77.3(18) . .
O1A B1 O2B N2A 21.9(19) . .
O1A B1 O3B N3 -79.4(11) . .
O2A B1 C4 C5B -50.7(13) . .
O2A B1 C4 C5A -157.5(12) . .
O2A B1 O1A N1A -52.8(15) . .
O2A B1 O3A N3A 69.4(12) . .
O2A B1 O1B N1 -77.9(13) . .
O2A B1 O2B N2A 71.9(13) . .
O2A B1 O3B N3 25.9(15) . .
O2A N2 C2 Br2 8.5(18) . .
O2A N2 C2 C2 174.9(10) . 4
O3A B1 C4 C5B -167.8(11) . .
O3A B1 C4 C5A 85.4(13) . .
O3A B1 O1A N1A 63.9(15) . .
O3A B1 O2A N2 -53.9(13) . .
O3A B1 O1B N1 25(2) . .
O3A B1 O2B N2A -84.5(12) . .
O3A B1 O3B N3 77.5(13) . .
O1B B1 C4 C5B 36.2(14) . .
O1B B1 C4 C5A -70.6(14) . .
O1B B1 O1A N1A -78.4(18) . .
O1B B1 O2A N2 79.6(12) . .
O1B B1 O3A N3A -22.5(19) . .
O1B B1 O2B N2A 47.5(15) . .
O1B B1 O3B N3 -67.1(12) . .
O1B N1 C1 Br1 -9.2(19) . .
O1B N1 C1 C1 -176.2(11) . 4
O1B N1 C1 N1A 90(3) . .
O2B B1 C4 C5B -88.1(13) . .
O2B B1 C4 C5A 165.1(12) . .
O2B B1 O1A N1A -25.5(19) . .
O2B B1 O2A N2 -77.6(13) . .
O2B B1 O3A N3A 83.2(12) . .
O2B B1 O1B N1 -64.0(15) . .
O2B B1 O3B N3 53.4(12) . .
O3B B1 C4 C5B 155.7(11) . .
O3B B1 C4 C5A 48.9(13) . .
O3B B1 O1A N1A 77.7(13) . .
O3B B1 O2A N2 -26.4(15) . .
O3B B1 O3A N3A -72.7(13) . .
O3B B1 O1B N1 52.4(15) . .
O3B B1 O2B N2A -70.6(13) . .
O3B N3 C3 Br3 -8.6(17) . .
O3B N3 C3 C3 -174.3(9) . 4
O3B N3 C3 N3A 83(2) . .
C5B C4 C5A C6A 66(2) . .
C5A C4 C5B C6B -68(2) . .
